data_4117198
loop_
_publ_author_name
'Rudolf Aumann'
'Adam G. Meyer'
'Roland Fr\"ohlich'

_publ_contact_author
;
        Rudolf Aumann
        Organisch-Chemisches Institut 
        der Universit\"at M\"unster
        Corrensstrasse 40
        D-48149 M\"unster
        Bundesrepublik Deutschland
;
_publ_contact_author_email aumannr@uni-muenster.de
_publ_contact_author_fax '49 251 83-9772'
_publ_contact_author_phone '49 251 83-3219'
_publ_section_title
;
 Steroid-Like Ring Skeletons by Cyclohexadiene Annulation to Enamines with
 Alkynylcarbene Complexes of Chromium and Tungsten via Pyran-2-ylidene
 Complexes
;
_journal_name_full 'Journal of the American Chemical Society'
_journal_page_first 10853
_journal_page_last 10861
_journal_paper_doi 10.1021/ja961020x
_journal_volume 118
_journal_year 1996
_chemical_formula_sum 'C27 H21 O6 W'
_chemical_formula_weight 625.29
_chemical_name_systematic
; 
 ? 
;
_space_group_IT_number 2
_symmetry_cell_setting triclinic
_symmetry_space_group_name_Hall '-P 1'
_symmetry_space_group_name_H-M 'P -1'
_atom_sites_solution_hydrogens geom
_atom_sites_solution_primary direct
_atom_sites_solution_secondary difmap
_audit_creation_method SHELXL
_cell_angle_alpha 63.23(2)
_cell_angle_beta 72.61(1)
_cell_angle_gamma 69.03(2)
_cell_formula_units_Z 2
_cell_length_a 9.188(1)
_cell_length_b 12.244(4)
_cell_length_c 12.707(2)
_cell_measurement_reflns_used 25
_cell_measurement_temperature 223(2)
_cell_measurement_theta_max 20.79
_cell_measurement_theta_min 18.52
_cell_volume 1175.4(5)
_computing_cell_refinement 'Enraf-Nonius Express (1995)'
_computing_data_collection 'Enraf-Nonius Express (1995)'
_computing_data_reduction 'MolEN (Fair, 1990)'
_computing_molecular_graphics 'SCHAKAL-92 (Keller, 1992)'
_computing_publication_material 'SHELXL-93 (Sheldrick, 1993)'
_computing_structure_refinement 'SHELXL-93 (Sheldrick, 1993)'
_computing_structure_solution 'SHELXS-86 (Sheldrick, 1990)'
_diffrn_ambient_temperature 223(2)
_diffrn_measurement_device 'Enraf-Nonius MACH 3'
_diffrn_measurement_method '\w/2\q scans'
_diffrn_radiation_monochromator graphite
_diffrn_radiation_source 'fine-focus sealed tube'
_diffrn_radiation_type MoK\a
_diffrn_radiation_wavelength 0.71073
_diffrn_reflns_av_R_equivalents 0.0762
_diffrn_reflns_av_sigmaI/netI 0.0673
_diffrn_reflns_limit_h_max 10
_diffrn_reflns_limit_h_min -11
_diffrn_reflns_limit_k_max 13
_diffrn_reflns_limit_k_min -15
_diffrn_reflns_limit_l_max 0
_diffrn_reflns_limit_l_min -15
_diffrn_reflns_number 4992
_diffrn_reflns_theta_max 26.28
_diffrn_reflns_theta_min 2.41
_diffrn_standards_decay_% 0.5
_diffrn_standards_interval_count 250
_diffrn_standards_interval_time 120
_diffrn_standards_number 3
_exptl_absorpt_coefficient_mu 4.955
_exptl_absorpt_correction_T_max 0.998
_exptl_absorpt_correction_T_min 0.838
_exptl_absorpt_correction_type 'empirical via \y-scans'
_exptl_crystal_colour red
_exptl_crystal_density_diffrn 1.767
_exptl_crystal_description 'irregular plates'
_exptl_crystal_F_000 610
_exptl_crystal_size_max 0.45
_exptl_crystal_size_mid 0.25
_exptl_crystal_size_min 0.05
_refine_diff_density_max 2.775
_refine_diff_density_min -3.048
_refine_diff_density_rms 0.272
_refine_ls_extinction_method none
_refine_ls_goodness_of_fit_all 1.027
_refine_ls_goodness_of_fit_obs 1.085
_refine_ls_hydrogen_treatment riding
_refine_ls_matrix_type full
_refine_ls_number_parameters 290
_refine_ls_number_reflns 4769
_refine_ls_number_restraints 5
_refine_ls_restrained_S_all 1.027
_refine_ls_restrained_S_obs 1.086
_refine_ls_R_factor_all 0.0783
_refine_ls_R_factor_obs 0.0553
_refine_ls_shift/esd_max 0.000
_refine_ls_shift/esd_mean 0.000
_refine_ls_structure_factor_coef Fsqd
_refine_ls_weighting_details 'w=1/[\s^2^(Fo^2^)+(0.1095P)^2^+0.0000P] where P=(Fo^2^+2Fc^2^)/3'
_refine_ls_weighting_scheme calc
_refine_ls_wR_factor_all 0.1472
_refine_ls_wR_factor_obs 0.1394
_reflns_number_observed 3878
_reflns_number_total 4769
_reflns_observed_criterion >2sigma(I)
_cod_data_source_file ja961020x_1.cif
_cod_data_source_block aum_339
_cod_depositor_comments
;
The following automatic conversions were performed:

'_refine_ls_weighting_scheme' value 'calc
w=1/[\s^2^(Fo^2^)+(0.1095P)^2^+0.0000P] where P=(Fo^2^+2Fc^2^)/3' was
changed to 'calc'. New tag '_refine_ls_weighting_details' was
created. The value of the new tag was set to
'w=1/[\s^2^(Fo^2^)+(0.1095P)^2^+0.0000P] where P=(Fo^2^+2Fc^2^)/3'.

Automatic conversion script
Id: cif_fix_values 3143 2015-03-26 13:38:13Z robertas 
;
_cod_original_cell_volume 1175.4(4)
_cod_database_code 4117198

loop_
_symmetry_equiv_pos_as_xyz
'x, y, z'
'-x, -y, -z'

loop_
_atom_site_aniso_label
_atom_site_aniso_U_11
_atom_site_aniso_U_22
_atom_site_aniso_U_33
_atom_site_aniso_U_23
_atom_site_aniso_U_13
_atom_site_aniso_U_12
W 0.0289(2) 0.0331(2) 0.0288(2) -0.01833(15) -0.00588(13) -0.00701(13)
C21 0.038(5) 0.037(5) 0.033(5) -0.025(4) -0.009(4) 0.003(4)
O21 0.036(4) 0.071(6) 0.070(6) -0.036(5) -0.016(4) 0.002(4)
C22 0.046(6) 0.058(6) 0.050(6) -0.044(5) -0.009(5) -0.008(5)
O22 0.037(5) 0.122(9) 0.099(8) -0.066(7) -0.014(5) -0.015(5)
C23 0.050(6) 0.035(5) 0.036(5) -0.021(4) -0.016(4) -0.007(4)
O23 0.062(5) 0.058(5) 0.054(5) -0.037(4) -0.011(4) -0.014(4)
C24 0.029(4) 0.042(5) 0.027(4) -0.019(4) -0.009(4) -0.008(4)
O24 0.054(5) 0.048(4) 0.039(4) -0.011(4) -0.012(3) -0.021(4)
C25 0.065(7) 0.045(6) 0.029(5) -0.024(5) 0.001(5) -0.022(5)
O25 0.118(9) 0.047(5) 0.042(5) -0.011(4) -0.016(5) -0.025(5)
C1 0.042(5) 0.033(5) 0.036(5) -0.018(4) -0.014(4) -0.010(4)
C2 0.036(5) 0.031(4) 0.027(4) -0.018(4) -0.008(4) -0.009(4)
C3 0.024(4) 0.032(4) 0.028(4) -0.013(4) -0.007(3) -0.005(3)
C4 0.028(4) 0.034(4) 0.030(4) -0.016(4) -0.011(3) -0.008(3)
C5 0.028(4) 0.032(4) 0.029(4) -0.014(4) -0.005(3) -0.009(3)
C6 0.023(4) 0.045(5) 0.032(5) -0.017(4) -0.002(3) -0.011(4)
C7 0.039(5) 0.055(6) 0.039(5) -0.033(5) 0.003(4) -0.012(5)
C8 0.054(6) 0.062(7) 0.030(5) -0.028(5) -0.003(4) -0.025(5)
C9 0.052(6) 0.045(5) 0.031(5) -0.016(4) -0.013(4) -0.015(5)
C10 0.036(5) 0.038(5) 0.024(4) -0.015(4) -0.006(4) -0.011(4)
C11 0.050(6) 0.040(5) 0.042(5) -0.018(4) -0.020(5) -0.002(4)
C12 0.056(6) 0.036(5) 0.039(5) -0.018(4) -0.020(5) -0.003(4)
C13 0.034(5) 0.035(5) 0.036(5) -0.020(4) -0.005(4) -0.012(4)
C31 0.023(4) 0.044(5) 0.025(4) -0.022(4) 0.000(3) -0.006(4)
C32 0.034(5) 0.040(5) 0.032(5) -0.017(4) -0.009(4) -0.009(4)
C33 0.047(6) 0.039(5) 0.053(6) -0.029(5) -0.006(5) -0.011(4)
C34 0.069(8) 0.024(5) 0.056(7) -0.012(5) -0.027(6) 0.002(5)
C35 0.048(6) 0.046(6) 0.068(8) -0.031(6) -0.030(6) 0.014(5)
C36 0.031(5) 0.049(6) 0.044(5) -0.015(5) -0.015(4) -0.010(4)
O 0.041(4) 0.033(3) 0.033(3) -0.015(3) -0.012(3) -0.009(3)

loop_
_atom_site_label
_atom_site_type_symbol
_atom_site_fract_x
_atom_site_fract_y
_atom_site_fract_z
_atom_site_U_iso_or_equiv
_atom_site_thermal_displace_type
_atom_site_occupancy
_atom_site_calc_flag
_atom_site_refinement_flags
W W 0.13906(4) 0.23087(3) 0.42234(3) 0.02779(14) Uani 1 d .
C21 C -0.0984(12) 0.2675(9) 0.4250(8) 0.034(2) Uani 1 d .
O21 O -0.2273(9) 0.2885(9) 0.4251(8) 0.058(2) Uani 1 d .
C22 C 0.3757(13) 0.1900(10) 0.4226(10) 0.043(2) Uani 1 d .
O22 O 0.5064(10) 0.1647(11) 0.4255(10) 0.078(3) Uani 1 d .
C23 C 0.0999(12) 0.3177(9) 0.5342(9) 0.036(2) Uani 1 d .
O23 O 0.0762(10) 0.3638(8) 0.6012(7) 0.052(2) Uani 1 d .
C24 C 0.1246(10) 0.0608(9) 0.5606(8) 0.030(2) Uani 1 d .
O24 O 0.1146(9) -0.0321(7) 0.6341(6) 0.046(2) Uani 1 d .
C25 C 0.1330(14) 0.3996(10) 0.2779(9) 0.043(2) Uani 1 d .
O25 O 0.1167(14) 0.4938(8) 0.2008(8) 0.069(3) Uani 1 d .
C1 C 0.1919(11) 0.1359(8) 0.3003(8) 0.033(2) Uani 1 d .
C2 C 0.2699(11) 0.0084(8) 0.3172(8) 0.028(2) Uani 1 d .
H2 H 0.3122(11) -0.0440(8) 0.3881(8) 0.034 Uiso 1 calc R
C3 C 0.2889(10) -0.0456(8) 0.2367(8) 0.028(2) Uani 1 d .
C4 C 0.2410(10) 0.0363(8) 0.1230(8) 0.027(2) Uani 1 d .
C5 C 0.2687(10) 0.0016(8) 0.0209(8) 0.028(2) Uani 1 d .
C6 C 0.3929(10) -0.0988(9) 0.0027(8) 0.032(2) Uani 1 d .
H6 H 0.4629(10) -0.1477(9) 0.0581(8) 0.039 Uiso 1 calc R
C7 C 0.4141(12) -0.1273(10) -0.0945(9) 0.041(2) Uani 1 d .
H7 H 0.4964(12) -0.1969(10) -0.1031(9) 0.049 Uiso 1 calc R
C8 C 0.3174(13) -0.0558(11) -0.1796(9) 0.043(2) Uani 1 d .
H8 H 0.3335(13) -0.0746(11) -0.2469(9) 0.052 Uiso 1 calc R
C9 C 0.1954(13) 0.0447(10) -0.1630(9) 0.040(2) Uani 1 d .
H9 H 0.1273(13) 0.0932(10) -0.2199(9) 0.048 Uiso 1 calc R
C10 C 0.1700(11) 0.0762(9) -0.0681(8) 0.031(2) Uani 1 d .
C11 C 0.0406(13) 0.1901(9) -0.0545(9) 0.043(2) Uani 1 d .
H11A H -0.0526(13) 0.1631(9) -0.0006(9) 0.052 Uiso 1 calc R
H11B H 0.0100(13) 0.2499(9) -0.1324(9) 0.052 Uiso 1 calc R
C12 C 0.1016(14) 0.2548(9) -0.0037(9) 0.042(2) Uani 1 d .
H12A H 0.1857(14) 0.2918(9) -0.0625(9) 0.050 Uiso 1 calc R
H12B H 0.0156(14) 0.3233(9) 0.0132(9) 0.050 Uiso 1 calc R
C13 C 0.1634(11) 0.1607(9) 0.1076(8) 0.032(2) Uani 1 d .
C31 C 0.3528(10) -0.1832(9) 0.2751(8) 0.029(2) Uani 1 d .
C32 C 0.2664(11) -0.2557(9) 0.2762(8) 0.033(2) Uani 1 d .
H32 H 0.1686(11) -0.2158(9) 0.2491(8) 0.040 Uiso 1 calc R
C33 C 0.3209(13) -0.3845(10) 0.3158(10) 0.043(2) Uani 1 d .
H33 H 0.2588(13) -0.4335(10) 0.3204(10) 0.051 Uiso 1 calc R
C34 C 0.4754(15) -0.4444(9) 0.3505(11) 0.051(3) Uani 1 d .
H34 H 0.5164(15) -0.5329(9) 0.3763(11) 0.061 Uiso 1 calc R
C35 C 0.5600(14) -0.3714(10) 0.3452(11) 0.053(3) Uani 1 d .
H35 H 0.6600(14) -0.4103(10) 0.3687(11) 0.064 Uiso 1 calc R
C36 C 0.5046(11) -0.2423(10) 0.3068(9) 0.040(2) Uani 1 d .
H36 H 0.5675(11) -0.1935(10) 0.3015(9) 0.048 Uiso 1 calc R
O O 0.1412(8) 0.2065(6) 0.1910(6) 0.0332(14) Uani 1 d .
C40 C 0.4992(19) 0.5083(30) -0.0625(12) 0.198(8) Uiso 1 d D
H40A H 0.5179(19) 0.4252(30) -0.0645(12) 0.237 Uiso 1 calc R
H40B H 0.5848(19) 0.5458(30) -0.1179(12) 0.237 Uiso 1 calc R
C41 C 0.3427(31) 0.5928(20) -0.1028(26) 0.198(8) Uiso 1 d D
H41A H 0.2823(31) 0.6360(20) -0.0481(26) 0.237 Uiso 1 calc R
H41B H 0.3617(31) 0.6575(20) -0.1829(26) 0.237 Uiso 1 calc R
C42 C 0.2490(29) 0.5140(29) -0.1045(29) 0.198(8) Uiso 1 d D
H42A H 0.1491(29) 0.5687(29) -0.1303(29) 0.297 Uiso 1 calc R
H42B H 0.2293(29) 0.4508(29) -0.0248(29) 0.297 Uiso 1 calc R
H42C H 0.3086(29) 0.4722(29) -0.1593(29) 0.297 Uiso 1 calc R

loop_
_atom_type_symbol
_atom_type_description
_atom_type_scat_dispersion_real
_atom_type_scat_dispersion_imag
_atom_type_scat_source
C C 0.0033 0.0016 'International Tables Vol C Tables 4.2.6.8 and 6.1.1.4'
H H 0.0000 0.0000 'International Tables Vol C Tables 4.2.6.8 and 6.1.1.4'
O O 0.0106 0.0060 'International Tables Vol C Tables 4.2.6.8 and 6.1.1.4'
W W -0.8490 6.8722 'International Tables Vol C Tables 4.2.6.8 and 6.1.1.4'

loop_
_geom_angle_atom_site_label_1
_geom_angle_atom_site_label_2
_geom_angle_atom_site_label_3
_geom_angle
_geom_angle_site_symmetry_1
C23 W C22 87.4(4) .
C23 W C25 90.8(4) .
C22 W C25 94.3(5) .
C23 W C24 92.6(4) .
C22 W C24 91.3(4) .
C25 W C24 173.5(4) .
C23 W C21 92.8(4) .
C22 W C21 178.6(4) .
C25 W C21 87.0(4) .
C24 W C21 87.3(4) .
C23 W C1 177.6(4) .
C22 W C1 90.3(3) .
C25 W C1 89.0(3) .
C24 W C1 87.7(3) .
C21 W C1 89.5(3) .
O21 C21 W 179.2(9) .
O22 C22 W 178.2(11) .
O23 C23 W 177.7(9) .
O24 C24 W 178.1(8) .
O25 C25 W 174.3(11) .
O C1 C2 113.2(7) .
O C1 W 117.7(6) .
C2 C1 W 129.1(6) .
C3 C2 C1 124.8(8) .
C2 C3 C4 118.0(8) .
C2 C3 C31 117.8(7) .
C4 C3 C31 124.3(8) .
C13 C4 C3 116.5(8) .
C13 C4 C5 117.0(8) .
C3 C4 C5 126.4(8) .
C6 C5 C10 117.3(8) .
C6 C5 C4 123.4(8) .
C10 C5 C4 119.2(8) .
C7 C6 C5 121.2(9) .
C6 C7 C8 121.3(9) .
C7 C8 C9 117.9(9) .
C10 C9 C8 122.8(9) .
C9 C10 C5 119.5(9) .
C9 C10 C11 121.9(8) .
C5 C10 C11 118.6(8) .
C10 C11 C12 109.1(8) .
C13 C12 C11 109.7(8) .
O C13 C4 122.8(8) .
O C13 C12 114.8(8) .
C4 C13 C12 122.4(8) .
C32 C31 C36 119.3(9) .
C32 C31 C3 120.0(8) .
C36 C31 C3 120.7(8) .
C33 C32 C31 121.0(9) .
C32 C33 C34 119.1(10) .
C35 C34 C33 118.9(9) .
C34 C35 C36 122.0(10) .
C35 C36 C31 119.5(10) .
C13 O C1 124.4(7) .
C40 C40 C41 111.3(10) 2_665
C42 C41 C40 109.9(10) .

loop_
_geom_bond_atom_site_label_1
_geom_bond_atom_site_label_2
_geom_bond_distance
_geom_bond_site_symmetry_2
W C23 2.015(9) .
W C22 2.050(11) .
W C25 2.050(11) .
W C24 2.050(10) .
W C21 2.057(10) .
W C1 2.182(9) .
C21 O21 1.117(12) .
C22 O22 1.136(13) .
C23 O23 1.152(11) .
C24 O24 1.114(12) .
C25 O25 1.122(13) .
C1 O 1.382(11) .
C1 C2 1.410(12) .
C2 C3 1.391(12) .
C3 C4 1.430(12) .
C3 C31 1.464(12) .
C4 C13 1.381(12) .
C4 C5 1.465(12) .
C5 C6 1.401(12) .
C5 C10 1.423(12) .
C6 C7 1.371(13) .
C7 C8 1.375(15) .
C8 C9 1.386(15) .
C9 C10 1.358(13) .
C10 C11 1.516(13) .
C11 C12 1.534(14) .
C12 C13 1.482(12) .
C13 O 1.343(11) .
C31 C32 1.380(13) .
C31 C36 1.408(12) .
C32 C33 1.364(13) .
C33 C34 1.44(2) .
C34 C35 1.35(2) .
C35 C36 1.368(14) .
C40 C40 1.512(10) 2_665
C40 C41 1.516(10) .
C41 C42 1.515(10) .

loop_
_geom_torsion_atom_site_label_1
_geom_torsion_atom_site_label_2
_geom_torsion_atom_site_label_3
_geom_torsion_atom_site_label_4
_geom_torsion
_geom_torsion_site_symmetry_1
C23 W C21 O21 104.1(597) .
C22 W C21 O21 -156.0(549) .
C25 W C21 O21 13.4(597) .
C24 W C21 O21 -163.4(598) .
C1 W C21 O21 -75.6(598) .
C23 W C22 O22 83.4(276) .
C25 W C22 O22 174.1(1000) .
C24 W C22 O22 -9.1(276) .
C21 W C22 O22 -16.5(368) .
C1 W C22 O22 -96.9(276) .
C22 W C23 O23 -101.9(222) .
C25 W C23 O23 163.8(222) .
C24 W C23 O23 -10.7(222) .
C21 W C23 O23 76.7(222) .
C1 W C23 O23 -108.9(225) .
C23 W C24 O24 139.3(245) .
C22 W C24 O24 -133.3(245) .
C25 W C24 O24 17.1(262) .
C21 W C24 O24 46.5(245) .
C1 W C24 O24 -43.1(245) .
C23 W C25 O25 -83.8(87) .
C22 W C25 O25 -171.2(87) .
C24 W C25 O25 38.5(104) .
C21 W C25 O25 9.1(87) .
C1 W C25 O25 98.6(87) .
C23 W C1 O -113.6(80) .
C22 W C1 O -120.6(7) .
C25 W C1 O -26.3(7) .
C24 W C1 O 148.1(7) .
C21 W C1 O 60.7(7) .
C23 W C1 C2 67.8(84) .
C22 W C1 C2 60.8(9) .
C25 W C1 C2 155.1(9) .
C24 W C1 C2 -30.5(9) .
C21 W C1 C2 -117.8(9) .
O C1 C2 C3 -3.1(14) .
W C1 C2 C3 175.5(7) .
C1 C2 C3 C4 6.9(14) .
C1 C2 C3 C31 -171.5(9) .
C2 C3 C4 C13 -6.9(12) .
C31 C3 C4 C13 171.4(8) .
C2 C3 C4 C5 171.8(8) .
C31 C3 C4 C5 -9.9(14) .
C13 C4 C5 C6 153.8(9) .
C3 C4 C5 C6 -25.0(14) .
C13 C4 C5 C10 -23.3(12) .
C3 C4 C5 C10 158.0(9) .
C10 C5 C6 C7 -2.7(14) .
C4 C5 C6 C7 -179.8(9) .
C5 C6 C7 C8 2.1(16) .
C6 C7 C8 C9 -1.2(16) .
C7 C8 C9 C10 1.2(16) .
C8 C9 C10 C5 -1.9(16) .
C8 C9 C10 C11 177.1(10) .
C6 C5 C10 C9 2.6(14) .
C4 C5 C10 C9 179.8(9) .
C6 C5 C10 C11 -176.5(9) .
C4 C5 C10 C11 0.8(13) .
C9 C10 C11 C12 -141.3(10) .
C5 C10 C11 C12 37.7(12) .
C10 C11 C12 C13 -53.6(11) .
C3 C4 C13 O 3.9(13) .
C5 C4 C13 O -175.0(8) .
C3 C4 C13 C12 -177.6(9) .
C5 C4 C13 C12 3.5(13) .
C11 C12 C13 O -145.8(9) .
C11 C12 C13 C4 35.5(13) .
C2 C3 C31 C32 121.5(9) .
C4 C3 C31 C32 -56.8(12) .
C2 C3 C31 C36 -61.0(12) .
C4 C3 C31 C36 120.7(10) .
C36 C31 C32 C33 4.9(14) .
C3 C31 C32 C33 -177.6(9) .
C31 C32 C33 C34 -3.6(15) .
C32 C33 C34 C35 1.5(17) .
C33 C34 C35 C36 -0.8(19) .
C34 C35 C36 C31 2.1(18) .
C32 C31 C36 C35 -4.1(15) .
C3 C31 C36 C35 178.4(10) .
C4 C13 O C1 -0.1(14) .
C12 C13 O C1 -178.8(9) .
C2 C1 O C13 -0.4(13) .
W C1 O C13 -179.2(6) .
C40 C40 C41 C42 -107.6(34) 2_665
